data_7023286
loop_
_publ_author_name
'Liu, Pei-Hsin'
'Chuang, Fu-Jung'
'Tu, Cheng-Yi'
'Hu, Ching-Han'
'Lin, Tzu-Wei'
'Wang, Yu-Tang'
'Lin, Chia-Her'
'Datta, Amitabha'
'Huang, Jui-Hsien'

_publ_section_title
;
 Aluminum complexes incorporating symmetrical and asymmetrical tridentate
 pincer type pyrrolyl ligands: synthesis, characterization and reactivity
 study.
;
_journal_issue 37
_journal_name_full 'Dalton transactions (Cambridge, England : 2003)'
_journal_page_first 13754
_journal_page_last 13764
_journal_paper_doi 10.1039/c3dt51133b
_journal_volume 42
_journal_year 2013
_chemical_formula_moiety 'C21 H34 Al Cl N4'
_chemical_formula_sum 'C21 H34 Al Cl N4'
_chemical_formula_weight 404.95
_chemical_name_systematic
; 
 ? 
;
_space_group_IT_number 2
_symmetry_cell_setting triclinic
_symmetry_space_group_name_Hall '-P 1'
_symmetry_space_group_name_H-M 'P -1'
_atom_sites_solution_hydrogens geom
_atom_sites_solution_primary direct
_atom_sites_solution_secondary difmap
_audit_creation_method SHELXL-97
_cell_angle_alpha 98.218(5)
_cell_angle_beta 104.901(5)
_cell_angle_gamma 107.932(4)
_cell_formula_units_Z 4
_cell_length_a 11.5583(7)
_cell_length_b 11.9274(8)
_cell_length_c 18.6239(16)
_cell_measurement_temperature 150(2)
_cell_measurement_theta_max 28.88
_cell_volume 2290.7(3)
_computing_cell_refinement 'SAINT V7.68A (Bruker AXS, 2009)'
_computing_data_collection 'APEX2 (Bruker AXS, 2010)'
_computing_data_reduction 'SAINT V7.68A (Bruker AXS, 2009)'
_computing_molecular_graphics 'SHELXTL (Sheldrick, 2008)'
_computing_publication_material 'SHELXTL (Sheldrick, 2008)'
_computing_structure_refinement 'SHELXL-97 (Sheldrick, 2008)'
_computing_structure_solution 'SHELXS-97 (Sheldrick, 2008)'
_diffrn_ambient_temperature 150(2)
_diffrn_detector_area_resol_mean 8.3333
_diffrn_measured_fraction_theta_full 0.988
_diffrn_measured_fraction_theta_max 0.988
_diffrn_measurement_device_type 'Bruker APEX-II CCD'
_diffrn_measurement_method '\f and \w scans'
_diffrn_radiation_monochromator graphite
_diffrn_radiation_source 'fine-focus sealed tube'
_diffrn_radiation_type MoK\a
_diffrn_radiation_wavelength 0.71073
_diffrn_reflns_av_R_equivalents 0.0533
_diffrn_reflns_av_sigmaI/netI 0.0622
_diffrn_reflns_limit_h_max 15
_diffrn_reflns_limit_h_min -15
_diffrn_reflns_limit_k_max 16
_diffrn_reflns_limit_k_min -13
_diffrn_reflns_limit_l_max 25
_diffrn_reflns_limit_l_min -25
_diffrn_reflns_number 34113
_diffrn_reflns_theta_full 28.88
_diffrn_reflns_theta_max 28.88
_diffrn_reflns_theta_min 1.17
_exptl_absorpt_coefficient_mu 0.218
_exptl_absorpt_correction_T_max 0.947
_exptl_absorpt_correction_T_min 0.927
_exptl_absorpt_correction_type multi-scan
_exptl_absorpt_process_details 'SADABS V2008/1 (Bruker AXS, 2008)'
_exptl_crystal_density_diffrn 1.174
_exptl_crystal_density_method 'not measured'
_exptl_crystal_description columnar
_exptl_crystal_F_000 872
_exptl_crystal_size_max 0.35
_exptl_crystal_size_mid 0.30
_exptl_crystal_size_min 0.25
_refine_diff_density_max 0.273
_refine_diff_density_min -0.205
_refine_diff_density_rms 0.044
_refine_ls_extinction_method none
_refine_ls_goodness_of_fit_ref 1.003
_refine_ls_hydrogen_treatment constr
_refine_ls_matrix_type full
_refine_ls_number_parameters 501
_refine_ls_number_reflns 11899
_refine_ls_number_restraints 0
_refine_ls_restrained_S_all 1.003
_refine_ls_R_factor_all 0.0999
_refine_ls_R_factor_gt 0.0495
_refine_ls_shift/su_max 0.001
_refine_ls_shift/su_mean 0.000
_refine_ls_structure_factor_coef Fsqd
_refine_ls_weighting_details 'calc w=1/[\s^2^(Fo^2^)+(0.0730P)^2^+0.0000P] where P=(Fo^2^+2Fc^2^)/3'
_refine_ls_weighting_scheme calc
_refine_ls_wR_factor_gt 0.1224
_refine_ls_wR_factor_ref 0.1508
_reflns_number_gt 6909
_reflns_number_total 11899
_reflns_threshold_expression >2sigma(I)
_cod_data_source_file c3dt51133b.txt
_cod_data_source_block bi1531_0m
_cod_database_code 7023286

loop_
_symmetry_equiv_pos_as_xyz
'x, y, z'
'-x, -y, -z'

loop_
_atom_site_label
_atom_site_type_symbol
_atom_site_fract_x
_atom_site_fract_y
_atom_site_fract_z
_atom_site_U_iso_or_equiv
_atom_site_adp_type
_atom_site_occupancy
_atom_site_symmetry_multiplicity
_atom_site_calc_flag
_atom_site_refinement_flags
Cl1 Cl 0.39646(5) 0.28614(5) 0.25428(3) 0.05467(15) Uani 1 1 d .
Cl2 Cl 0.78399(5) 0.40246(5) 0.37490(3) 0.06200(17) Uani 1 1 d .
Al1 Al 0.41066(5) 0.12494(5) 0.19183(3) 0.04304(16) Uani 1 1 d .
Al2 Al 0.80684(6) 0.54985(6) 0.31724(3) 0.04864(17) Uani 1 1 d .
N1 N 0.55466(15) 0.12946(14) 0.16686(9) 0.0440(4) Uani 1 1 d .
N2 N 0.37730(15) 0.19006(14) 0.08289(9) 0.0438(4) Uani 1 1 d .
H2 H 0.4193 0.2806 0.1057 0.053 Uiso 1 1 d .
N3 N 0.54717(15) 0.11619(15) 0.30345(9) 0.0469(4) Uani 1 1 d .
H3 H 0.5829 0.2023 0.3222 0.056 Uiso 1 1 d .
N4 N 0.26944(15) -0.01110(14) 0.17317(9) 0.0443(4) Uani 1 1 d .
N5 N 0.70326(15) 0.52751(15) 0.22014(9) 0.0461(4) Uani 1 1 d .
N6 N 0.62375(15) 0.57057(15) 0.33539(9) 0.0470(4) Uani 1 1 d .
H6 H 0.5852 0.4882 0.3317 0.056 Uiso 1 1 d .
N7 N 0.90559(17) 0.46836(17) 0.24558(11) 0.0582(5) Uani 1 1 d .
H7B H 0.8629 0.3858 0.2430 0.070 Uiso 1 1 d .
N8 N 0.92984(16) 0.69378(16) 0.37677(10) 0.0543(5) Uani 1 1 d .
C1 C 0.24829(19) 0.17455(19) 0.02797(12) 0.0511(5) Uani 1 1 d .
C2 C 0.2643(2) 0.2383(2) -0.03636(14) 0.0730(7) Uani 1 1 d .
H2A H 0.2987 0.1958 -0.0696 0.110 Uiso 1 1 calc R
H2B H 0.3237 0.3224 -0.0143 0.110 Uiso 1 1 calc R
H2C H 0.1808 0.2375 -0.0664 0.110 Uiso 1 1 calc R
C3 C 0.1798(2) 0.2308(2) 0.07399(15) 0.0692(7) Uani 1 1 d .
H3A H 0.2307 0.3173 0.0960 0.104 Uiso 1 1 calc R
H3B H 0.1697 0.1899 0.1152 0.104 Uiso 1 1 calc R
H3C H 0.0952 0.2213 0.0403 0.104 Uiso 1 1 calc R
C4 C 0.1707(2) 0.0394(2) -0.00616(14) 0.0618(6) Uani 1 1 d .
H4A H 0.1654 -0.0022 0.0352 0.093 Uiso 1 1 calc R
H4B H 0.2130 0.0051 -0.0380 0.093 Uiso 1 1 calc R
H4C H 0.0841 0.0287 -0.0376 0.093 Uiso 1 1 calc R
C5 C 0.4644(2) 0.1603(2) 0.04245(12) 0.0516(5) Uani 1 1 d .
H5A H 0.4183 0.0813 0.0044 0.062 Uiso 1 1 calc R
H5B H 0.4938 0.2236 0.0153 0.062 Uiso 1 1 calc R
C6 C 0.57635(19) 0.15445(17) 0.10115(11) 0.0448(5) Uani 1 1 d .
C7 C 0.6980(2) 0.16279(19) 0.10457(13) 0.0535(5) Uani 1 1 d .
H7 H 0.7378 0.1802 0.0667 0.064 Uiso 1 1 calc R
C8 C 0.7537(2) 0.1404(2) 0.17590(14) 0.0569(6) Uani 1 1 d .
H8 H 0.8379 0.1395 0.1947 0.068 Uiso 1 1 calc R
C9 C 0.66354(19) 0.12048(18) 0.21242(12) 0.0484(5) Uani 1 1 d .
C10 C 0.6540(2) 0.0865(2) 0.28512(13) 0.0562(5) Uani 1 1 d .
H10A H 0.6370 -0.0014 0.2794 0.067 Uiso 1 1 calc R
H10B H 0.7356 0.1319 0.3271 0.067 Uiso 1 1 calc R
C11 C 0.5084(2) 0.0620(2) 0.36592(12) 0.0566(6) Uani 1 1 d .
C12 C 0.4199(3) 0.1202(3) 0.38951(15) 0.0805(8) Uani 1 1 d .
H12A H 0.3438 0.1030 0.3453 0.121 Uiso 1 1 calc R
H12B H 0.4651 0.2082 0.4081 0.121 Uiso 1 1 calc R
H12C H 0.3934 0.0870 0.4304 0.121 Uiso 1 1 calc R
C13 C 0.4362(2) -0.0744(2) 0.33522(14) 0.0696(7) Uani 1 1 d .
H13A H 0.4926 -0.1123 0.3193 0.104 Uiso 1 1 calc R
H13B H 0.3606 -0.0896 0.2912 0.104 Uiso 1 1 calc R
H13C H 0.4090 -0.1091 0.3754 0.104 Uiso 1 1 calc R
C14 C 0.6259(3) 0.0879(3) 0.43528(14) 0.0809(8) Uani 1 1 d .
H14A H 0.6728 0.1757 0.4533 0.121 Uiso 1 1 calc R
H14B H 0.6820 0.0482 0.4207 0.121 Uiso 1 1 calc R
H14C H 0.5983 0.0564 0.4763 0.121 Uiso 1 1 calc R
C15 C 0.25215(19) -0.12788(17) 0.13571(11) 0.0449(5) Uani 1 1 d .
C16 C 0.3551(2) -0.1573(2) 0.12530(14) 0.0587(6) Uani 1 1 d .
H16 H 0.4380 -0.0956 0.1428 0.070 Uiso 1 1 calc R
C17 C 0.3409(3) -0.2735(2) 0.09034(16) 0.0746(7) Uani 1 1 d .
H17 H 0.4139 -0.2908 0.0855 0.090 Uiso 1 1 calc R
C18 C 0.2217(3) -0.3638(2) 0.06272(17) 0.0833(9) Uani 1 1 d .
H18 H 0.2112 -0.4434 0.0380 0.100 Uiso 1 1 calc R
C19 C 0.1193(3) -0.3373(2) 0.07134(17) 0.0844(9) Uani 1 1 d .
H19 H 0.0366 -0.3994 0.0522 0.101 Uiso 1 1 calc R
C20 C 0.1321(2) -0.2220(2) 0.10742(14) 0.0667(6) Uani 1 1 d .
H20 H 0.0585 -0.2068 0.1130 0.080 Uiso 1 1 calc R
C21 C 0.1593(2) -0.0012(2) 0.19506(14) 0.0602(6) Uani 1 1 d .
H21A H 0.1390 -0.0563 0.2281 0.090 Uiso 1 1 calc R
H21B H 0.0850 -0.0233 0.1490 0.090 Uiso 1 1 calc R
H21C H 0.1802 0.0824 0.2227 0.090 Uiso 1 1 calc R
C22 C 0.6140(2) 0.6397(2) 0.40709(12) 0.0588(6) Uani 1 1 d .
C23 C 0.4733(2) 0.6159(3) 0.40091(16) 0.0825(8) Uani 1 1 d .
H23A H 0.4687 0.6542 0.4498 0.124 Uiso 1 1 calc R
H23B H 0.4261 0.5282 0.3887 0.124 Uiso 1 1 calc R
H23C H 0.4352 0.6502 0.3603 0.124 Uiso 1 1 calc R
C24 C 0.6857(2) 0.7744(2) 0.42006(14) 0.0716(7) Uani 1 1 d .
H24A H 0.7767 0.7895 0.4273 0.107 Uiso 1 1 calc R
H24B H 0.6771 0.8185 0.4658 0.107 Uiso 1 1 calc R
H24C H 0.6498 0.8025 0.3755 0.107 Uiso 1 1 calc R
C25 C 0.6744(3) 0.5942(3) 0.47376(14) 0.0872(9) Uani 1 1 d .
H25A H 0.7653 0.6116 0.4793 0.131 Uiso 1 1 calc R
H25B H 0.6301 0.5064 0.4642 0.131 Uiso 1 1 calc R
H25C H 0.6669 0.6353 0.5209 0.131 Uiso 1 1 calc R
C26 C 0.5476(2) 0.5897(2) 0.26372(12) 0.0537(5) Uani 1 1 d .
H26A H 0.4548 0.5472 0.2541 0.064 Uiso 1 1 calc R
H26B H 0.5642 0.6774 0.2683 0.064 Uiso 1 1 calc R
C27 C 0.58663(19) 0.54061(17) 0.19986(11) 0.0464(5) Uani 1 1 d .
C28 C 0.5367(2) 0.51034(19) 0.12173(12) 0.0565(6) Uani 1 1 d .
H28 H 0.4564 0.5107 0.0924 0.068 Uiso 1 1 calc R
C29 C 0.6271(2) 0.4784(2) 0.09284(12) 0.0596(6) Uani 1 1 d .
H29 H 0.6190 0.4531 0.0405 0.072 Uiso 1 1 calc R
C30 C 0.7280(2) 0.49077(18) 0.15457(12) 0.0505(5) Uani 1 1 d .
C31 C 0.8567(2) 0.4821(2) 0.16624(14) 0.0647(6) Uani 1 1 d .
H31A H 0.9163 0.5563 0.1590 0.078 Uiso 1 1 calc R
H31B H 0.8506 0.4113 0.1285 0.078 Uiso 1 1 calc R
C32 C 1.0478(2) 0.4875(3) 0.27032(18) 0.0777(8) Uani 1 1 d .
C33 C 1.1266(2) 0.6229(3) 0.2839(2) 0.0906(9) Uani 1 1 d .
H33A H 1.2183 0.6365 0.3037 0.136 Uiso 1 1 calc R
H33B H 1.1033 0.6709 0.3212 0.136 Uiso 1 1 calc R
H33C H 1.1085 0.6477 0.2355 0.136 Uiso 1 1 calc R
C34 C 1.0775(3) 0.4454(3) 0.3440(2) 0.1015(11) Uani 1 1 d .
H34A H 1.0213 0.3609 0.3352 0.152 Uiso 1 1 calc R
H34B H 1.0630 0.4968 0.3841 0.152 Uiso 1 1 calc R
H34C H 1.1673 0.4514 0.3600 0.152 Uiso 1 1 calc R
C35 C 1.0796(3) 0.4122(3) 0.2091(2) 0.1066(12) Uani 1 1 d .
H35A H 1.0199 0.3278 0.1948 0.160 Uiso 1 1 calc R
H35B H 1.1677 0.4149 0.2297 0.160 Uiso 1 1 calc R
H35C H 1.0714 0.4459 0.1638 0.160 Uiso 1 1 calc R
C36 C 0.95054(18) 0.80620(19) 0.35869(12) 0.0487(5) Uani 1 1 d .
C37 C 0.8823(2) 0.8161(2) 0.28787(13) 0.0578(6) Uani 1 1 d .
H37 H 0.8250 0.7441 0.2505 0.069 Uiso 1 1 calc R
C38 C 0.8950(2) 0.9262(2) 0.27021(14) 0.0648(6) Uani 1 1 d .
H38 H 0.8449 0.9287 0.2217 0.078 Uiso 1 1 calc R
C39 C 0.9785(3) 1.0322(2) 0.32119(16) 0.0718(7) Uani 1 1 d .
H39 H 0.9870 1.1084 0.3089 0.086 Uiso 1 1 calc R
C40 C 1.0486(3) 1.0253(2) 0.38969(17) 0.0829(8) Uani 1 1 d .
H40 H 1.1073 1.0983 0.4256 0.100 Uiso 1 1 calc R
C41 C 1.0379(2) 0.9159(2) 0.40937(15) 0.0727(7) Uani 1 1 d .
H41 H 1.0902 0.9151 0.4577 0.087 Uiso 1 1 calc R
C42 C 1.0096(2) 0.6972(2) 0.45330(14) 0.0777(8) Uani 1 1 d .
H42A H 0.9956 0.7513 0.4923 0.117 Uiso 1 1 calc R
H42B H 1.1003 0.7273 0.4566 0.117 Uiso 1 1 calc R
H42C H 0.9860 0.6152 0.4620 0.117 Uiso 1 1 calc R

loop_
_atom_site_aniso_label
_atom_site_aniso_U_11
_atom_site_aniso_U_22
_atom_site_aniso_U_33
_atom_site_aniso_U_23
_atom_site_aniso_U_13
_atom_site_aniso_U_12
Cl1 0.0624(3) 0.0435(3) 0.0541(3) 0.0027(2) 0.0147(2) 0.0211(2)
Cl2 0.0619(3) 0.0561(3) 0.0656(4) 0.0247(3) 0.0120(3) 0.0203(3)
Al1 0.0419(3) 0.0373(3) 0.0479(3) 0.0064(3) 0.0155(3) 0.0124(2)
Al2 0.0465(3) 0.0450(3) 0.0432(3) 0.0096(3) 0.0017(3) 0.0123(3)
N1 0.0424(8) 0.0450(9) 0.0456(9) 0.0128(7) 0.0140(7) 0.0164(7)
N2 0.0433(8) 0.0414(9) 0.0442(9) 0.0098(7) 0.0111(7) 0.0146(7)
N3 0.0498(9) 0.0438(9) 0.0441(9) 0.0122(7) 0.0117(7) 0.0151(7)
N4 0.0421(8) 0.0404(9) 0.0492(9) 0.0089(7) 0.0167(7) 0.0125(7)
N5 0.0487(9) 0.0439(9) 0.0391(9) 0.0033(7) 0.0078(7) 0.0159(7)
N6 0.0474(9) 0.0462(9) 0.0406(9) 0.0046(7) 0.0078(7) 0.0155(7)
N7 0.0536(10) 0.0528(11) 0.0725(13) 0.0169(9) 0.0229(9) 0.0220(9)
N8 0.0466(9) 0.0528(10) 0.0455(10) 0.0089(8) -0.0039(7) 0.0102(8)
C1 0.0482(11) 0.0547(12) 0.0476(12) 0.0137(10) 0.0084(9) 0.0198(10)
C2 0.0705(15) 0.0800(18) 0.0618(15) 0.0331(13) 0.0059(12) 0.0232(14)
C3 0.0612(14) 0.0754(17) 0.0746(16) 0.0146(13) 0.0120(12) 0.0392(13)
C4 0.0496(12) 0.0600(14) 0.0627(14) 0.0078(11) 0.0063(10) 0.0149(11)
C5 0.0532(12) 0.0564(13) 0.0460(11) 0.0148(10) 0.0196(10) 0.0168(10)
C6 0.0484(11) 0.0391(10) 0.0481(11) 0.0090(9) 0.0197(9) 0.0144(8)
C7 0.0552(12) 0.0515(12) 0.0625(14) 0.0166(10) 0.0302(11) 0.0204(10)
C8 0.0464(11) 0.0571(13) 0.0752(15) 0.0175(12) 0.0232(11) 0.0256(10)
C9 0.0442(11) 0.0455(11) 0.0552(12) 0.0127(9) 0.0125(9) 0.0182(9)
C10 0.0521(12) 0.0600(13) 0.0587(13) 0.0220(11) 0.0125(10) 0.0243(11)
C11 0.0623(13) 0.0603(13) 0.0422(11) 0.0183(10) 0.0125(10) 0.0164(11)
C12 0.102(2) 0.098(2) 0.0596(15) 0.0289(15) 0.0419(15) 0.0427(17)
C13 0.0741(16) 0.0653(15) 0.0612(15) 0.0269(12) 0.0165(12) 0.0132(13)
C14 0.0826(18) 0.089(2) 0.0510(14) 0.0246(13) 0.0030(13) 0.0149(15)
C15 0.0513(11) 0.0402(10) 0.0384(10) 0.0108(8) 0.0133(9) 0.0102(9)
C16 0.0621(13) 0.0418(11) 0.0719(15) 0.0097(10) 0.0296(12) 0.0133(10)
C17 0.0961(19) 0.0522(14) 0.0862(18) 0.0135(13) 0.0492(16) 0.0262(14)
C18 0.113(2) 0.0428(14) 0.0848(19) 0.0004(13) 0.0448(18) 0.0117(15)
C19 0.0832(19) 0.0504(15) 0.088(2) -0.0065(13) 0.0224(16) -0.0036(13)
C20 0.0573(13) 0.0510(13) 0.0740(16) 0.0052(12) 0.0144(12) 0.0054(11)
C21 0.0485(12) 0.0615(14) 0.0694(15) 0.0120(12) 0.0239(11) 0.0159(10)
C22 0.0583(13) 0.0673(15) 0.0502(12) 0.0048(11) 0.0203(10) 0.0235(11)
C23 0.0697(16) 0.096(2) 0.0798(18) 0.0055(16) 0.0341(14) 0.0252(15)
C24 0.0709(15) 0.0688(16) 0.0612(15) -0.0113(12) 0.0175(12) 0.0216(13)
C25 0.108(2) 0.116(2) 0.0462(14) 0.0199(15) 0.0269(14) 0.050(2)
C26 0.0517(12) 0.0542(13) 0.0502(12) 0.0064(10) 0.0062(9) 0.0236(10)
C27 0.0468(11) 0.0407(10) 0.0431(11) 0.0067(8) 0.0044(8) 0.0139(9)
C28 0.0664(13) 0.0474(12) 0.0420(11) 0.0124(9) -0.0023(10) 0.0177(10)
C29 0.0844(16) 0.0495(12) 0.0373(11) 0.0106(9) 0.0133(11) 0.0189(12)
C30 0.0648(13) 0.0411(11) 0.0432(11) 0.0085(9) 0.0187(10) 0.0154(10)
C31 0.0692(15) 0.0643(15) 0.0632(15) 0.0114(12) 0.0299(12) 0.0220(12)
C32 0.0546(14) 0.0799(18) 0.109(2) 0.0293(16) 0.0322(15) 0.0311(13)
C33 0.0527(14) 0.083(2) 0.127(3) 0.0237(18) 0.0261(16) 0.0163(14)
C34 0.0637(17) 0.123(3) 0.135(3) 0.060(2) 0.0255(18) 0.0497(18)
C35 0.084(2) 0.101(2) 0.159(3) 0.025(2) 0.063(2) 0.0483(19)
C36 0.0407(10) 0.0469(11) 0.0499(12) 0.0044(9) 0.0086(9) 0.0124(9)
C37 0.0596(13) 0.0489(12) 0.0499(12) 0.0069(10) 0.0065(10) 0.0106(10)
C38 0.0679(15) 0.0568(14) 0.0618(14) 0.0161(12) 0.0132(12) 0.0172(12)
C39 0.0787(17) 0.0494(14) 0.0804(18) 0.0137(13) 0.0199(14) 0.0191(12)
C40 0.0845(18) 0.0498(14) 0.0812(19) -0.0040(13) 0.0018(15) 0.0084(13)
C41 0.0659(15) 0.0574(15) 0.0642(15) 0.0022(12) -0.0064(12) 0.0089(12)
C42 0.0691(15) 0.0737(17) 0.0607(15) 0.0155(13) -0.0151(12) 0.0154(13)

loop_
_atom_type_symbol
_atom_type_description
_atom_type_scat_dispersion_real
_atom_type_scat_dispersion_imag
_atom_type_scat_source
C C 0.0033 0.0016 'International Tables Vol C Tables 4.2.6.8 and 6.1.1.4'
H H 0.0000 0.0000 'International Tables Vol C Tables 4.2.6.8 and 6.1.1.4'
N N 0.0061 0.0033 'International Tables Vol C Tables 4.2.6.8 and 6.1.1.4'
Al Al 0.0645 0.0514 'International Tables Vol C Tables 4.2.6.8 and 6.1.1.4'
Cl Cl 0.1484 0.1585 'International Tables Vol C Tables 4.2.6.8 and 6.1.1.4'

loop_
_geom_angle_atom_site_label_1
_geom_angle_atom_site_label_2
_geom_angle_atom_site_label_3
_geom_angle
N4 Al1 N1 125.46(8)
N4 Al1 Cl1 112.71(6)
N1 Al1 Cl1 121.76(6)
N4 Al1 N2 104.70(7)
N1 Al1 N2 78.24(7)
Cl1 Al1 N2 90.90(5)
N4 Al1 N3 102.39(7)
N1 Al1 N3 76.85(7)
Cl1 Al1 N3 89.07(5)
N2 Al1 N3 150.59(6)
N5 Al2 N8 125.31(8)
N5 Al2 Cl2 120.89(6)
N8 Al2 Cl2 113.72(6)
N5 Al2 N7 77.99(8)
N8 Al2 N7 104.84(8)
Cl2 Al2 N7 90.92(6)
N5 Al2 N6 76.66(7)
N8 Al2 N6 101.52(7)
Cl2 Al2 N6 89.81(5)
N7 Al2 N6 150.82(7)
C6 N1 C9 107.92(16)
C6 N1 Al1 124.92(13)
C9 N1 Al1 126.88(14)
C5 N2 C1 112.46(15)
C5 N2 Al1 107.43(12)
C1 N2 Al1 126.22(12)
C10 N3 C11 113.79(16)
C10 N3 Al1 108.11(12)
C11 N3 Al1 126.27(13)
C15 N4 C21 114.49(16)
C15 N4 Al1 125.72(13)
C21 N4 Al1 119.73(13)
C30 N5 C27 108.08(17)
C30 N5 Al2 125.34(14)
C27 N5 Al2 126.55(14)
C26 N6 C22 113.17(16)
C26 N6 Al2 108.15(12)
C22 N6 Al2 126.69(12)
C31 N7 C32 112.95(19)
C31 N7 Al2 107.36(13)
C32 N7 Al2 125.23(16)
C36 N8 C42 115.02(17)
C36 N8 Al2 125.54(13)
C42 N8 Al2 119.26(15)
N2 C1 C3 107.21(16)
N2 C1 C4 109.24(17)
C3 C1 C4 110.06(19)
N2 C1 C2 111.19(17)
C3 C1 C2 109.6(2)
C4 C1 C2 109.55(18)
C6 C5 N2 107.81(16)
C7 C6 N1 109.48(18)
C7 C6 C5 135.18(19)
N1 C6 C5 115.26(17)
C6 C7 C8 106.56(19)
C9 C8 C7 107.15(19)
C8 C9 N1 108.88(19)
C8 C9 C10 136.0(2)
N1 C9 C10 115.03(18)
N3 C10 C9 108.51(16)
N3 C11 C12 107.68(18)
N3 C11 C13 109.59(17)
C12 C11 C13 109.2(2)
N3 C11 C14 110.76(19)
C12 C11 C14 109.2(2)
C13 C11 C14 110.4(2)
C16 C15 N4 121.21(17)
C16 C15 C20 116.20(19)
N4 C15 C20 122.6(2)
C17 C16 C15 122.3(2)
C18 C17 C16 120.2(3)
C19 C18 C17 118.8(2)
C18 C19 C20 121.8(2)
C19 C20 C15 120.8(2)
N6 C22 C24 110.06(19)
N6 C22 C25 107.47(19)
C24 C22 C25 109.7(2)
N6 C22 C23 110.71(18)
C24 C22 C23 109.9(2)
C25 C22 C23 108.9(2)
C27 C26 N6 107.93(16)
N5 C27 C28 108.76(19)
N5 C27 C26 115.98(16)
C28 C27 C26 135.1(2)
C27 C28 C29 107.15(19)
C30 C29 C28 106.85(19)
C29 C30 N5 109.2(2)
C29 C30 C31 135.6(2)
N5 C30 C31 115.11(18)
C30 C31 N7 108.44(18)
C34 C32 N7 107.0(2)
C34 C32 C35 109.2(3)
N7 C32 C35 110.9(2)
C34 C32 C33 110.6(3)
N7 C32 C33 109.3(2)
C35 C32 C33 109.7(2)
N8 C36 C37 121.08(18)
N8 C36 C41 123.4(2)
C37 C36 C41 115.5(2)
C38 C37 C36 122.4(2)
C39 C38 C37 121.1(2)
C40 C39 C38 117.9(2)
C39 C40 C41 122.4(2)
C40 C41 C36 120.7(2)

loop_
_geom_bond_atom_site_label_1
_geom_bond_atom_site_label_2
_geom_bond_distance
Cl1 Al1 2.1748(8)
Cl2 Al2 2.1710(9)
Al1 N4 1.8259(16)
Al1 N1 1.8273(17)
Al1 N2 2.2584(17)
Al1 N3 2.3018(17)
Al2 N5 1.8240(17)
Al2 N8 1.8275(17)
Al2 N7 2.264(2)
Al2 N6 2.3064(18)
N1 C6 1.366(2)
N1 C9 1.369(2)
N2 C5 1.496(3)
N2 C1 1.515(2)
N3 C10 1.489(3)
N3 C11 1.509(3)
N4 C15 1.395(2)
N4 C21 1.465(3)
N5 C30 1.367(3)
N5 C27 1.367(2)
N6 C26 1.488(3)
N6 C22 1.515(3)
N7 C31 1.492(3)
N7 C32 1.522(3)
N8 C36 1.393(3)
N8 C42 1.472(3)
C1 C3 1.524(3)
C1 C4 1.526(3)
C1 C2 1.528(3)
C5 C6 1.492(3)
C6 C7 1.363(3)
C7 C8 1.421(3)
C8 C9 1.365(3)
C9 C10 1.489(3)
C11 C12 1.518(3)
C11 C13 1.524(3)
C11 C14 1.528(3)
C15 C16 1.390(3)
C15 C20 1.400(3)
C16 C17 1.386(3)
C17 C18 1.373(4)
C18 C19 1.357(4)
C19 C20 1.387(4)
C22 C24 1.515(3)
C22 C25 1.518(3)
C22 C23 1.533(3)
C26 C27 1.483(3)
C27 C28 1.368(3)
C28 C29 1.414(3)
C29 C30 1.364(3)
C30 C31 1.486(3)
C32 C34 1.520(4)
C32 C35 1.539(4)
C32 C33 1.536(4)
C36 C37 1.394(3)
C36 C41 1.402(3)
C37 C38 1.372(3)
C38 C39 1.366(3)
C39 C40 1.353(4)
C40 C41 1.383(4)
